data_4100111
loop_
_publ_author_name
'Custer, Paul D.'
'Garrison, Jered C.'
'Tessier, Claire A.'
'Youngs, Wiley J.'

_journal_name_full 'Journal of the American Chemical Society'
_journal_paper_doi 10.1021/ja050154k
_journal_year 2005
_chemical_formula_sum 'C38 H39 Ag3 F9 N4 O9 Rh S3'
_chemical_formula_weight 1389.43
_space_group_IT_number 14
_symmetry_cell_setting monoclinic
_symmetry_space_group_name_Hall '-P 2ybc'
_symmetry_space_group_name_H-M 'P 1 21/c 1'
_cell_angle_alpha 90.00
_cell_angle_beta 113.5970(10)
_cell_angle_gamma 90.00
_cell_formula_units_Z 4
_cell_length_a 21.9776(19)
_cell_length_b 10.6829(9)
_cell_length_c 21.8444(19)
_cell_measurement_temperature 100(2)
_cell_volume 4699.9(7)
_diffrn_ambient_temperature 100(2)
_exptl_crystal_density_diffrn 1.964
_cod_original_sg_symbol_H-M 'P 21/c'
_cod_database_code 4100111

loop_
_symmetry_equiv_pos_as_xyz
'x, y, z'
'-x, y+1/2, -z+1/2'
'-x, -y, -z'
'x, -y-1/2, z-1/2'

loop_
_atom_site_label
_atom_site_type_symbol
_atom_site_fract_x
_atom_site_fract_y
_atom_site_fract_z
_atom_site_U_iso_or_equiv
_atom_site_adp_type
_atom_site_occupancy
_atom_site_symmetry_multiplicity
_atom_site_calc_flag
_atom_site_refinement_flags
_atom_site_disorder_assembly
_atom_site_disorder_group
Ag1 Ag 0.33505(2) 0.46445(4) -0.00374(2) 0.03078(12) Uani 1 1 d . . .
Ag2 Ag 0.29227(2) 0.48474(4) 0.13048(2) 0.02836(11) Uani 1 1 d . . .
Ag3 Ag 0.18182(2) 0.63392(4) -0.02868(2) 0.02477(11) Uani 1 1 d . . .
Rh Rh 0.190081(18) 0.32405(3) -0.003929(19) 0.01569(9) Uani 1 1 d . . .
S1 S 0.33195(7) 0.74939(14) 0.07436(8) 0.0311(3) Uani 1 1 d . . .
S2 S 0.31548(8) 0.36907(15) 0.27804(7) 0.0334(3) Uani 1 1 d . . .
S3 S 0.04153(7) 0.80208(12) -0.09971(7) 0.0242(3) Uani 1 1 d . . .
F1 F 0.3757(3) 0.9559(5) 0.0440(3) 0.0869(19) Uani 1 1 d . . .
F2 F 0.3546(3) 0.9617(5) 0.1357(4) 0.0895(19) Uani 1 1 d . . .
F3 F 0.4417(2) 0.8702(5) 0.1357(3) 0.0755(16) Uani 1 1 d . . .
F4 F 0.3657(2) 0.4966(4) 0.38916(19) 0.0472(10) Uani 1 1 d . . .
F5 F 0.43806(19) 0.4012(5) 0.3622(2) 0.0592(12) Uani 1 1 d . . .
F6 F 0.3786(2) 0.2976(4) 0.4018(2) 0.0496(10) Uani 1 1 d . . .
F7 F 0.0098(3) 0.8937(6) -0.2188(3) 0.089(2) Uani 1 1 d . . .
F8 F 0.0008(3) 0.6902(6) -0.2152(2) 0.0875(19) Uani 1 1 d . . .
F9 F -0.0718(2) 0.8127(7) -0.2025(2) 0.0833(19) Uani 1 1 d . . .
O1 O 0.3662(3) 0.6800(6) 0.0399(4) 0.0756(19) Uani 1 1 d . . .
O2 O 0.3404(3) 0.6880(5) 0.1363(3) 0.0561(14) Uani 1 1 d . . .
O3 O 0.2675(3) 0.7858(5) 0.0294(3) 0.074(2) Uani 1 1 d . . .
O4 O 0.3242(3) 0.4794(4) 0.2434(2) 0.0456(12) Uani 1 1 d . . .
O5 O 0.3364(3) 0.2538(5) 0.2579(3) 0.0486(12) Uani 1 1 d . . .
O6 O 0.2536(2) 0.3625(5) 0.2844(2) 0.0455(12) Uani 1 1 d . . .
O7 O 0.1085(2) 0.7855(4) -0.0953(2) 0.0376(10) Uani 1 1 d . . .
O8 O 0.0275(2) 0.9218(4) -0.0799(2) 0.0363(10) Uani 1 1 d . . .
O9 O 0.0160(2) 0.6981(4) -0.0761(2) 0.0385(10) Uani 1 1 d . . .
N1 N 0.1960(2) 0.1619(4) -0.0574(2) 0.0229(9) Uani 1 1 d . . .
N2 N 0.1672(2) 0.1909(4) 0.0565(2) 0.0207(9) Uani 1 1 d . . .
N3 N 0.0870(2) 0.3087(4) -0.0649(2) 0.0217(9) Uani 1 1 d . . .
N4 N 0.4069(3) 0.4823(6) -0.0514(3) 0.0467(15) Uani 1 1 d . . .
C1 C 0.1889(3) 0.0496(5) -0.0211(3) 0.0347(14) Uani 1 1 d . . .
H1A H 0.2200 -0.0158 -0.0231 0.042 Uiso 1 1 calc R . .
H1B H 0.1432 0.0164 -0.0438 0.042 Uiso 1 1 calc R . .
C2 C 0.2024(3) 0.0758(5) 0.0504(3) 0.0339(13) Uani 1 1 d . . .
H2A H 0.1875 0.0038 0.0694 0.041 Uiso 1 1 calc R . .
H2B H 0.2507 0.0864 0.0761 0.041 Uiso 1 1 calc R . .
C3 C 0.0936(3) 0.1715(6) 0.0280(3) 0.0329(13) Uani 1 1 d . . .
H3A H 0.0829 0.0918 0.0028 0.039 Uiso 1 1 calc R . .
H3B H 0.0787 0.1646 0.0650 0.039 Uiso 1 1 calc R . .
C4 C 0.0569(3) 0.2747(6) -0.0170(3) 0.0337(13) Uani 1 1 d . . .
H4A H 0.0569 0.3490 0.0101 0.040 Uiso 1 1 calc R . .
H4B H 0.0102 0.2489 -0.0422 0.040 Uiso 1 1 calc R . .
C5 C 0.0767(3) 0.2062(6) -0.1156(3) 0.0350(14) Uani 1 1 d . . .
H5A H 0.0600 0.1304 -0.1013 0.042 Uiso 1 1 calc R . .
H5B H 0.0426 0.2331 -0.1591 0.042 Uiso 1 1 calc R . .
C6 C 0.1387(3) 0.1747(6) -0.1238(3) 0.0360(14) Uani 1 1 d . . .
H6A H 0.1486 0.2411 -0.1500 0.043 Uiso 1 1 calc R . .
H6B H 0.1326 0.0951 -0.1488 0.043 Uiso 1 1 calc R . .
C7 C 0.2580(3) 0.1511(6) -0.0695(3) 0.0359(14) Uani 1 1 d . . .
H7A H 0.2961 0.1401 -0.0268 0.054 Uiso 1 1 calc R . .
H7B H 0.2641 0.2274 -0.0914 0.054 Uiso 1 1 calc R . .
H7C H 0.2546 0.0788 -0.0983 0.054 Uiso 1 1 calc R . .
C8 C 0.1908(3) 0.2230(6) 0.1284(3) 0.0325(13) Uani 1 1 d . . .
H8A H 0.1808 0.1539 0.1524 0.049 Uiso 1 1 calc R . .
H8B H 0.1684 0.2991 0.1335 0.049 Uiso 1 1 calc R . .
H8C H 0.2389 0.2372 0.1469 0.049 Uiso 1 1 calc R . .
C9 C 0.0546(3) 0.4249(5) -0.1000(3) 0.0345(14) Uani 1 1 d . . .
H9A H 0.0068 0.4103 -0.1241 0.052 Uiso 1 1 calc R . .
H9B H 0.0737 0.4491 -0.1318 0.052 Uiso 1 1 calc R . .
H9C H 0.0618 0.4922 -0.0673 0.052 Uiso 1 1 calc R . .
C10 C 0.2872(3) 0.3239(5) 0.0534(3) 0.0230(11) Uani 1 1 d . . .
C11 C 0.3475(3) 0.3113(5) 0.0851(3) 0.0292(12) Uani 1 1 d . . .
C12 C 0.4165(3) 0.2714(6) 0.1204(3) 0.0367(14) Uani 1 1 d . . .
C13 C 0.4543(3) 0.2445(7) 0.0821(4) 0.0455(17) Uani 1 1 d . . .
H13 H 0.4357 0.2565 0.0351 0.055 Uiso 1 1 calc R . .
C14 C 0.5190(4) 0.2006(8) 0.1148(4) 0.055(2) Uani 1 1 d . . .
H14 H 0.5449 0.1818 0.0901 0.066 Uiso 1 1 calc R . .
C15 C 0.5455(3) 0.1841(7) 0.1839(4) 0.0521(19) Uani 1 1 d . . .
H15 H 0.5897 0.1541 0.2060 0.063 Uiso 1 1 calc R . .
C16 C 0.5100(4) 0.2100(9) 0.2190(4) 0.057(2) Uani 1 1 d . . .
H16 H 0.5287 0.1980 0.2661 0.069 Uiso 1 1 calc R . .
C17 C 0.4434(4) 0.2557(9) 0.1866(4) 0.058(2) Uani 1 1 d . . .
H17 H 0.4184 0.2749 0.2121 0.069 Uiso 1 1 calc R . .
C18 C 0.1770(2) 0.4714(5) 0.0463(2) 0.0189(10) Uani 1 1 d . . .
C19 C 0.1659(2) 0.5579(5) 0.0779(3) 0.0211(10) Uani 1 1 d . . .
C20 C 0.1463(2) 0.6443(5) 0.1178(3) 0.0237(11) Uani 1 1 d . . .
C21 C 0.1427(3) 0.6018(6) 0.1771(3) 0.0310(13) Uani 1 1 d . . .
H21 H 0.1537 0.5175 0.1910 0.037 Uiso 1 1 calc R . .
C22 C 0.1234(3) 0.6825(7) 0.2151(3) 0.0393(15) Uani 1 1 d . . .
H22 H 0.1215 0.6541 0.2555 0.047 Uiso 1 1 calc R . .
C23 C 0.1064(3) 0.8063(6) 0.1942(3) 0.0360(15) Uani 1 1 d . . .
H23 H 0.0928 0.8615 0.2204 0.043 Uiso 1 1 calc R . .
C24 C 0.1093(3) 0.8479(6) 0.1363(3) 0.0333(14) Uani 1 1 d . . .
H24 H 0.0974 0.9318 0.1223 0.040 Uiso 1 1 calc R . .
C25 C 0.1297(3) 0.7675(5) 0.0977(3) 0.0266(12) Uani 1 1 d . . .
H25 H 0.1322 0.7970 0.0577 0.032 Uiso 1 1 calc R . .
C26 C 0.2098(2) 0.4387(5) -0.0663(3) 0.0208(10) Uani 1 1 d . . .
C27 C 0.2251(3) 0.5043(5) -0.1040(3) 0.0237(11) Uani 1 1 d . . .
C28 C 0.2443(3) 0.5639(5) -0.1532(3) 0.0251(11) Uani 1 1 d . . .
C29 C 0.2541(3) 0.4903(6) -0.2006(3) 0.0299(12) Uani 1 1 d . . .
H29 H 0.2455 0.4030 -0.2025 0.036 Uiso 1 1 calc R . .
C30 C 0.2766(3) 0.5444(7) -0.2456(3) 0.0356(14) Uani 1 1 d . . .
H30 H 0.2836 0.4936 -0.2778 0.043 Uiso 1 1 calc R . .
C31 C 0.2886(3) 0.6709(7) -0.2438(3) 0.0397(16) Uani 1 1 d . . .
H31 H 0.3037 0.7075 -0.2749 0.048 Uiso 1 1 calc R . .
C32 C 0.2787(3) 0.7448(6) -0.1963(3) 0.0407(16) Uani 1 1 d . . .
H32 H 0.2868 0.8323 -0.1950 0.049 Uiso 1 1 calc R . .
C33 C 0.2571(3) 0.6919(6) -0.1508(3) 0.0323(13) Uani 1 1 d . . .
H33 H 0.2509 0.7427 -0.1180 0.039 Uiso 1 1 calc R . .
C34 C 0.3797(4) 0.8901(8) 0.0983(5) 0.060(2) Uani 1 1 d . . .
C35 C 0.3775(3) 0.3924(7) 0.3621(3) 0.0386(15) Uani 1 1 d . . .
C36 C -0.0070(4) 0.7985(10) -0.1885(3) 0.059(2) Uani 1 1 d . . .
C37 C 0.4303(3) 0.4719(7) -0.0893(4) 0.0424(16) Uani 1 1 d . . .
C38 C 0.4591(4) 0.4556(8) -0.1383(4) 0.057(2) Uani 1 1 d . . .
H38A H 0.5022 0.4138 -0.1173 0.085 Uiso 1 1 calc R . .
H38B H 0.4651 0.5376 -0.1553 0.085 Uiso 1 1 calc R . .
H38C H 0.4294 0.4043 -0.1755 0.085 Uiso 1 1 calc R . .

loop_
_atom_site_aniso_label
_atom_site_aniso_U_11
_atom_site_aniso_U_22
_atom_site_aniso_U_33
_atom_site_aniso_U_23
_atom_site_aniso_U_13
_atom_site_aniso_U_12
Ag1 0.0205(2) 0.0358(3) 0.0360(2) 0.00587(19) 0.01129(18) -0.00145(17)
Ag2 0.0272(2) 0.0296(2) 0.0245(2) -0.00071(17) 0.00645(17) -0.00425(17)
Ag3 0.0257(2) 0.01811(19) 0.0321(2) 0.00114(16) 0.01335(17) 0.00165(15)
Rh 0.01339(18) 0.01487(18) 0.01973(19) 0.00013(14) 0.00761(14) -0.00001(14)
S1 0.0274(7) 0.0276(7) 0.0365(8) -0.0010(6) 0.0109(6) -0.0068(6)
S2 0.0368(8) 0.0381(8) 0.0273(7) 0.0022(6) 0.0148(6) -0.0006(6)
S3 0.0229(6) 0.0199(6) 0.0290(7) -0.0004(5) 0.0097(5) 0.0018(5)
F1 0.089(4) 0.054(3) 0.092(4) 0.030(3) 0.009(3) -0.034(3)
F2 0.065(3) 0.056(3) 0.147(6) -0.034(3) 0.042(4) -0.010(3)
F3 0.029(2) 0.059(3) 0.119(4) 0.018(3) 0.009(3) -0.010(2)
F4 0.048(2) 0.056(3) 0.036(2) -0.0048(18) 0.0152(18) -0.0060(19)
F5 0.029(2) 0.089(4) 0.061(3) 0.006(3) 0.019(2) -0.002(2)
F6 0.045(2) 0.063(3) 0.041(2) 0.015(2) 0.0175(19) 0.009(2)
F7 0.085(4) 0.139(5) 0.063(3) 0.062(4) 0.049(3) 0.055(4)
F8 0.086(4) 0.131(5) 0.044(3) -0.042(3) 0.024(3) 0.011(4)
F9 0.032(2) 0.160(6) 0.045(3) -0.006(3) 0.001(2) 0.012(3)
O1 0.086(5) 0.069(4) 0.091(5) -0.012(4) 0.056(4) -0.012(4)
O2 0.058(3) 0.050(3) 0.055(3) -0.002(3) 0.016(3) -0.020(3)
O3 0.036(3) 0.029(3) 0.118(5) 0.015(3) -0.011(3) -0.007(2)
O4 0.062(3) 0.041(3) 0.029(2) -0.002(2) 0.013(2) -0.012(2)
O5 0.060(3) 0.042(3) 0.051(3) -0.004(2) 0.030(3) -0.002(2)
O6 0.033(2) 0.066(3) 0.033(2) 0.000(2) 0.009(2) 0.001(2)
O7 0.026(2) 0.035(2) 0.053(3) 0.009(2) 0.017(2) 0.0085(18)
O8 0.030(2) 0.024(2) 0.059(3) -0.009(2) 0.022(2) -0.0038(17)
O9 0.047(3) 0.026(2) 0.056(3) 0.004(2) 0.035(2) 0.0023(19)
N1 0.023(2) 0.018(2) 0.031(2) -0.0026(18) 0.0143(19) -0.0007(17)
N2 0.020(2) 0.017(2) 0.027(2) 0.0028(17) 0.0103(18) -0.0006(16)
N3 0.016(2) 0.019(2) 0.027(2) -0.0011(18) 0.0064(17) 0.0003(17)
N4 0.031(3) 0.051(4) 0.060(4) 0.007(3) 0.020(3) -0.001(3)
C1 0.048(4) 0.016(3) 0.047(4) 0.003(2) 0.026(3) 0.001(2)
C2 0.040(3) 0.021(3) 0.046(4) 0.007(3) 0.022(3) 0.006(2)
C3 0.021(3) 0.037(3) 0.044(3) 0.004(3) 0.016(3) -0.002(2)
C4 0.018(3) 0.044(4) 0.040(3) 0.000(3) 0.013(2) -0.001(2)
C5 0.031(3) 0.035(3) 0.032(3) -0.010(3) 0.005(3) 0.000(3)
C6 0.038(3) 0.034(3) 0.032(3) -0.008(3) 0.010(3) -0.002(3)
C7 0.041(3) 0.030(3) 0.051(4) -0.012(3) 0.033(3) -0.001(3)
C8 0.044(3) 0.032(3) 0.025(3) 0.003(2) 0.017(3) -0.009(3)
C9 0.023(3) 0.021(3) 0.047(4) 0.003(3) 0.001(3) 0.000(2)
C10 0.020(2) 0.020(3) 0.028(3) 0.003(2) 0.010(2) -0.002(2)
C11 0.026(3) 0.023(3) 0.037(3) 0.006(2) 0.010(2) 0.000(2)
C12 0.021(3) 0.032(3) 0.049(4) 0.006(3) 0.005(3) -0.002(2)
C13 0.041(4) 0.046(4) 0.045(4) -0.001(3) 0.013(3) 0.009(3)
C14 0.038(4) 0.062(5) 0.067(5) 0.003(4) 0.023(4) 0.018(4)
C15 0.028(3) 0.051(4) 0.065(5) 0.004(4) 0.006(3) 0.006(3)
C16 0.043(4) 0.084(6) 0.039(4) 0.016(4) 0.010(3) 0.019(4)
C17 0.035(4) 0.095(7) 0.045(4) 0.014(4) 0.018(3) 0.012(4)
C18 0.013(2) 0.024(3) 0.019(2) 0.004(2) 0.0044(18) -0.0009(19)
C19 0.014(2) 0.024(3) 0.024(3) -0.001(2) 0.0057(19) -0.0035(19)
C20 0.015(2) 0.027(3) 0.028(3) -0.008(2) 0.007(2) -0.003(2)
C21 0.027(3) 0.036(3) 0.032(3) -0.005(3) 0.014(2) -0.003(2)
C22 0.030(3) 0.059(4) 0.033(3) -0.015(3) 0.017(3) -0.004(3)
C23 0.023(3) 0.041(4) 0.045(4) -0.020(3) 0.015(3) -0.001(3)
C24 0.023(3) 0.026(3) 0.051(4) -0.013(3) 0.014(3) -0.001(2)
C25 0.020(3) 0.025(3) 0.033(3) -0.008(2) 0.009(2) -0.002(2)
C26 0.020(2) 0.018(2) 0.025(3) -0.001(2) 0.010(2) -0.0017(19)
C27 0.023(3) 0.024(3) 0.024(3) -0.001(2) 0.009(2) 0.002(2)
C28 0.021(3) 0.026(3) 0.025(3) 0.006(2) 0.007(2) 0.001(2)
C29 0.033(3) 0.030(3) 0.027(3) 0.001(2) 0.013(2) -0.002(2)
C30 0.032(3) 0.052(4) 0.024(3) 0.005(3) 0.013(2) -0.003(3)
C31 0.029(3) 0.059(4) 0.029(3) 0.012(3) 0.009(3) -0.010(3)
C32 0.037(3) 0.035(4) 0.047(4) 0.013(3) 0.014(3) -0.008(3)
C33 0.035(3) 0.027(3) 0.033(3) 0.002(2) 0.011(3) 0.000(2)
C34 0.038(4) 0.041(4) 0.093(7) 0.011(4) 0.017(4) -0.004(3)
C35 0.033(3) 0.053(4) 0.031(3) 0.002(3) 0.014(3) -0.003(3)
C36 0.043(4) 0.104(7) 0.027(3) 0.002(4) 0.012(3) 0.016(4)
C37 0.036(4) 0.041(4) 0.055(4) 0.004(3) 0.023(3) -0.005(3)
C38 0.058(5) 0.053(5) 0.071(5) -0.006(4) 0.039(4) -0.012(4)

loop_
_geom_bond_atom_site_label_1
_geom_bond_atom_site_label_2
_geom_bond_distance
_geom_bond_site_symmetry_2
_geom_bond_publ_flag
Ag1 N4 2.220(6) . ?
Ag1 C10 2.443(5) . ?
Ag1 C11 2.468(6) . ?
Ag1 O1 2.482(7) . ?
Ag1 C26 2.551(5) . ?
Ag1 C27 2.565(5) . ?
Ag2 O4 2.279(4) . ?
Ag2 C10 2.378(5) . ?
Ag2 O2 2.397(5) . ?
Ag2 C18 2.467(5) . ?
Ag2 C11 2.619(6) . ?
Ag2 C19 2.662(5) . ?
Ag3 O7 2.337(4) . ?
Ag3 C26 2.409(5) . ?
Ag3 C18 2.418(5) . ?
Ag3 O3 2.424(5) . ?
Ag3 C27 2.605(5) . ?
Ag3 C19 2.617(5) . ?
Rh C10 1.996(5) . ?
Rh C26 2.004(5) . ?
Rh C18 2.004(5) . ?
Rh N1 2.123(4) . ?
Rh N3 2.126(4) . ?
Rh N2 2.133(4) . ?
S1 O3 1.417(5) . ?
S1 O2 1.447(6) . ?
S1 O1 1.462(6) . ?
S1 C34 1.788(8) . ?
S2 O6 1.423(5) . ?
S2 O5 1.443(5) . ?
S2 O4 1.455(5) . ?
S2 C35 1.813(7) . ?
S3 O8 1.423(4) . ?
S3 O9 1.430(4) . ?
S3 O7 1.446(4) . ?
S3 C36 1.802(7) . ?
F1 C34 1.352(10) . ?
F2 C34 1.385(11) . ?
F3 C34 1.294(9) . ?
F4 C35 1.332(8) . ?
F5 C35 1.334(7) . ?
F6 C35 1.326(8) . ?
F7 C36 1.344(11) . ?
F8 C36 1.338(11) . ?
F9 C36 1.339(9) . ?
N1 C1 1.480(7) . ?
N1 C7 1.493(7) . ?
N1 C6 1.497(7) . ?
N2 C8 1.485(7) . ?
N2 C2 1.486(7) . ?
N2 C3 1.497(7) . ?
N3 C9 1.484(7) . ?
N3 C4 1.491(7) . ?
N3 C5 1.508(7) . ?
N4 C37 1.143(9) . ?
C1 C2 1.495(9) . ?
C1 H1A 0.9900 . ?
C1 H1B 0.9900 . ?
C2 H2A 0.9900 . ?
C2 H2B 0.9900 . ?
C3 C4 1.481(9) . ?
C3 H3A 0.9900 . ?
C3 H3B 0.9900 . ?
C4 H4A 0.9900 . ?
C4 H4B 0.9900 . ?
C5 C6 1.483(9) . ?
C5 H5A 0.9900 . ?
C5 H5B 0.9900 . ?
C6 H6A 0.9900 . ?
C6 H6B 0.9900 . ?
C7 H7A 0.9800 . ?
C7 H7B 0.9800 . ?
C7 H7C 0.9800 . ?
C8 H8A 0.9800 . ?
C8 H8B 0.9800 . ?
C8 H8C 0.9800 . ?
C9 H9A 0.9800 . ?
C9 H9B 0.9800 . ?
C9 H9C 0.9800 . ?
C10 C11 1.233(8) . ?
C11 C12 1.462(8) . ?
C12 C17 1.336(10) . ?
C12 C13 1.423(10) . ?
C13 C14 1.392(10) . ?
C13 H13 0.9500 . ?
C14 C15 1.393(11) . ?
C14 H14 0.9500 . ?
C15 C16 1.326(11) . ?
C15 H15 0.9500 . ?
C16 C17 1.431(10) . ?
C16 H16 0.9500 . ?
C17 H17 0.9500 . ?
C18 C19 1.234(7) . ?
C19 C20 1.449(7) . ?
C20 C25 1.389(8) . ?
C20 C21 1.404(8) . ?
C21 C22 1.378(8) . ?
C21 H21 0.9500 . ?
C22 C23 1.400(10) . ?
C22 H22 0.9500 . ?
C23 C24 1.366(9) . ?
C23 H23 0.9500 . ?
C24 C25 1.399(8) . ?
C24 H24 0.9500 . ?
C25 H25 0.9500 . ?
C26 C27 1.227(8) . ?
C27 C28 1.450(8) . ?
C28 C29 1.385(8) . ?
C28 C33 1.393(8) . ?
C29 C30 1.389(8) . ?
C29 H29 0.9500 . ?
C30 C31 1.374(10) . ?
C30 H30 0.9500 . ?
C31 C32 1.390(10) . ?
C31 H31 0.9500 . ?
C32 C33 1.382(9) . ?
C32 H32 0.9500 . ?
C33 H33 0.9500 . ?
C37 C38 1.456(10) . ?
C38 H38A 0.9800 . ?
C38 H38B 0.9800 . ?
C38 H38C 0.9800 . ?
